data_7058755
loop_
_publ_author_name
'Zong, Siqi'
'Liu, Kang'
'Yue, Xiaohui'
'Hao, Zhiqiang'
'Ma, Zhihong'
'Han, Zhangang'
'Lu, Guo-Liang'
'Lin, Jin'

_publ_section_title
;
 Ruthenium carbonyl complexes supported by pyridine-alkoxide ligands:
 synthesis, structure and catalytic oxidation of secondary alcohols
;
_journal_issue 35
_journal_name_full 'New Journal of Chemistry'
_journal_page_first 13947
_journal_paper_doi 10.1039/C9NJ03222C
_journal_volume 43
_journal_year 2019
_chemical_formula_sum 'C36 H22 F6 N2 O10 Ru3'
_chemical_formula_weight 1059.77
_space_group_IT_number 2
_space_group_name_Hall '-P 1'
_space_group_name_H-M_alt 'P -1'
_symmetry_cell_setting triclinic
_symmetry_space_group_name_Hall '-P 1'
_symmetry_space_group_name_H-M 'P -1'
_atom_sites_solution_hydrogens geom
_atom_sites_solution_primary direct
_atom_sites_solution_secondary difmap
_audit_creation_method SHELXL-97
_audit_update_record
;
2017-04-11 deposited with the CCDC.    2019-08-12 downloaded from the CCDC.
;
_cell_angle_alpha 94.7580(10)
_cell_angle_beta 97.7260(10)
_cell_angle_gamma 107.663(2)
_cell_formula_units_Z 2
_cell_length_a 12.4137(11)
_cell_length_b 12.4513(12)
_cell_length_c 13.0078(13)
_cell_measurement_reflns_used 4985
_cell_measurement_temperature 298(2)
_cell_measurement_theta_max 27.38
_cell_measurement_theta_min 2.977
_cell_volume 1882.0(3)
_computing_cell_refinement 'Bruker SMART'
_computing_data_collection 'Bruker SMART'
_computing_data_reduction 'Bruker SHELXTL'
_computing_molecular_graphics 'Bruker SHELXTL'
_computing_publication_material 'Bruker SHELXTL'
_computing_structure_refinement 'SHELXL-97 (Sheldrick, 1997)'
_computing_structure_solution 'SHELXS-97 (Sheldrick, 1990)'
_diffrn_ambient_temperature 298(2)
_diffrn_measured_fraction_theta_full 0.982
_diffrn_measured_fraction_theta_max 0.982
_diffrn_measurement_device_type 'CCD area detector'
_diffrn_measurement_method 'phi and omega scans'
_diffrn_radiation_monochromator graphite
_diffrn_radiation_source 'fine-focus sealed tube'
_diffrn_radiation_type MoK\a
_diffrn_radiation_wavelength 0.71073
_diffrn_reflns_av_R_equivalents 0.0294
_diffrn_reflns_av_sigmaI/netI 0.0446
_diffrn_reflns_limit_h_max 13
_diffrn_reflns_limit_h_min -14
_diffrn_reflns_limit_k_max 14
_diffrn_reflns_limit_k_min -14
_diffrn_reflns_limit_l_max 13
_diffrn_reflns_limit_l_min -15
_diffrn_reflns_number 9486
_diffrn_reflns_theta_full 25.02
_diffrn_reflns_theta_max 25.02
_diffrn_reflns_theta_min 2.50
_exptl_absorpt_coefficient_mu 1.277
_exptl_absorpt_correction_T_max 0.6853
_exptl_absorpt_correction_T_min 0.6096
_exptl_absorpt_correction_type multi-scan
_exptl_absorpt_process_details sadabs
_exptl_crystal_colour orange
_exptl_crystal_density_diffrn 1.870
_exptl_crystal_density_meas ?
_exptl_crystal_density_method 'not measured'
_exptl_crystal_description block
_exptl_crystal_F_000 1036
_exptl_crystal_size_max 0.43
_exptl_crystal_size_mid 0.40
_exptl_crystal_size_min 0.32
_refine_diff_density_max 0.810
_refine_diff_density_min -0.836
_refine_diff_density_rms 0.119
_refine_ls_extinction_method none
_refine_ls_goodness_of_fit_ref 1.140
_refine_ls_hydrogen_treatment mixed
_refine_ls_matrix_type full
_refine_ls_number_parameters 514
_refine_ls_number_reflns 6525
_refine_ls_number_restraints 0
_refine_ls_restrained_S_all 1.140
_refine_ls_R_factor_all 0.0589
_refine_ls_R_factor_gt 0.0466
_refine_ls_shift/su_max 0.001
_refine_ls_shift/su_mean 0.000
_refine_ls_structure_factor_coef Fsqd
_refine_ls_weighting_details 'calc w=1/[\s^2^(Fo^2^)+(0.0476P)^2^+7.9244P] where P=(Fo^2^+2Fc^2^)/3'
_refine_ls_weighting_scheme calc
_refine_ls_wR_factor_gt 0.1256
_refine_ls_wR_factor_ref 0.1312
_reflns_number_gt 5340
_reflns_number_total 6525
_reflns_threshold_expression >2sigma(I)
_cod_data_source_file c9nj03222c2.cif
_cod_data_source_block 170408d
_cod_depositor_comments
;
The following automatic conversions were performed:

'_symmetry_cell_setting' value 'Triclinic' changed to 'triclinic'
according to
/home/data/users/saulius/crontab/automatic-downloads/rss-feeds/RSC/lib/dictionaries/cif_core.dic
dictionary named 'cif_core.dic' version 2.4.2 from 2011-04-26.

'_exptl_crystal_density_meas' value 'none' was changed to '?' - the
value is perceived as not measured.

Automatic conversion script
Id: cif_fix_values 4973 2017-02-22 13:04:09Z antanas 

 Adding full bibliography for 7058753--7058757.cif.
;
_cod_original_sg_symbol_H-M P-1
_cod_database_code 7058755

loop_
_symmetry_equiv_pos_as_xyz
'x, y, z'
'-x, -y, -z'

loop_
_atom_site_label
_atom_site_type_symbol
_atom_site_fract_x
_atom_site_fract_y
_atom_site_fract_z
_atom_site_U_iso_or_equiv
_atom_site_adp_type
_atom_site_occupancy
_atom_site_symmetry_multiplicity
_atom_site_calc_flag
_atom_site_refinement_flags
Ru1 Ru 0.25317(4) 0.18065(4) 0.37217(4) 0.03043(15) Uani 1 1 d .
Ru2 Ru 0.30400(4) 0.21240(4) 0.15221(4) 0.03115(15) Uani 1 1 d .
Ru3 Ru 0.37846(5) 0.06455(5) 0.27267(4) 0.03660(16) Uani 1 1 d .
F1 F 0.1627(5) 0.5329(5) 0.1803(5) 0.0904(18) Uani 1 1 d .
F2 F 0.2255(7) 0.6260(7) 0.3298(6) 0.113(2) Uani 1 1 d .
F3 F 0.2356(7) 0.7118(6) 0.1951(7) 0.136(3) Uani 1 1 d .
F4 F -0.0409(6) 0.3575(5) 0.2969(6) 0.107(2) Uani 1 1 d .
F5 F -0.1231(7) 0.3043(6) 0.1430(6) 0.107(2) Uani 1 1 d .
F6 F -0.2206(6) 0.3080(6) 0.2618(7) 0.114(2) Uani 1 1 d .
N1 N 0.1637(5) 0.2880(5) 0.4459(5) 0.0399(13) Uani 1 1 d .
N2 N 0.2202(5) 0.3187(5) 0.0608(4) 0.0392(13) Uani 1 1 d .
O1 O 0.3421(4) 0.3207(3) 0.2993(3) 0.0344(10) Uani 1 1 d .
O2 O 0.1523(4) 0.1499(3) 0.2185(3) 0.0321(10) Uani 1 1 d .
O3 O 0.4270(5) 0.2234(6) 0.5656(4) 0.0666(17) Uani 1 1 d .
O4 O 0.1283(6) -0.0393(5) 0.4431(5) 0.0664(17) Uani 1 1 d .
O5 O 0.5370(5) 0.2954(6) 0.0942(5) 0.0710(18) Uani 1 1 d .
O6 O 0.2522(6) 0.0299(5) -0.0286(5) 0.0688(17) Uani 1 1 d .
O7 O 0.1436(5) -0.1029(5) 0.1697(5) 0.0642(16) Uani 1 1 d .
O8 O 0.5775(5) 0.2779(5) 0.3728(5) 0.0624(16) Uani 1 1 d .
O9 O 0.3904(7) -0.0900(6) 0.4433(6) 0.088(2) Uani 1 1 d .
O10 O 0.5063(6) -0.0255(6) 0.1174(6) 0.086(2) Uani 1 1 d .
C1 C 0.0657(7) 0.2386(6) 0.4810(6) 0.0474(18) Uani 1 1 d .
H1 H 0.0277 0.1617 0.4589 0.057 Uiso 1 1 calc R
C2 C 0.0190(8) 0.2959(7) 0.5478(7) 0.062(2) Uani 1 1 d .
H2 H -0.0472 0.2576 0.5726 0.075 Uiso 1 1 calc R
C3 C 0.0716(9) 0.4106(7) 0.5776(8) 0.071(3) Uani 1 1 d .
H3 H 0.0404 0.4519 0.6211 0.085 Uiso 1 1 calc R
C4 C 0.1718(8) 0.4633(7) 0.5417(7) 0.060(2) Uani 1 1 d .
H4 H 0.2098 0.5405 0.5619 0.072 Uiso 1 1 calc R
C5 C 0.2153(7) 0.4009(6) 0.4754(6) 0.0445(17) Uani 1 1 d .
C6 C 0.3230(7) 0.4562(6) 0.4343(6) 0.0444(18) Uani 1 1 d .
H6A H 0.3853 0.4359 0.4721 0.053 Uiso 1 1 calc R
H6B H 0.3414 0.5381 0.4486 0.053 Uiso 1 1 calc R
C7 C 0.3162(6) 0.4238(5) 0.3171(5) 0.0375(15) Uani 1 1 d .
H7 H 0.2377 0.4118 0.2820 0.045 Uiso 1 1 calc R
C8 C 0.3982(7) 0.5186(6) 0.2708(6) 0.0442(17) Uani 1 1 d .
C9 C 0.3672(8) 0.6078(6) 0.2309(7) 0.055(2) Uani 1 1 d .
C10 C 0.4444(10) 0.6873(7) 0.1851(7) 0.072(3) Uani 1 1 d .
H10 H 0.4218 0.7440 0.1552 0.087 Uiso 1 1 calc R
C11 C 0.5523(10) 0.6836(8) 0.1834(7) 0.076(3) Uani 1 1 d .
H11 H 0.6034 0.7383 0.1537 0.091 Uiso 1 1 calc R
C12 C 0.5856(9) 0.6003(8) 0.2250(7) 0.070(3) Uani 1 1 d .
H12 H 0.6599 0.5986 0.2247 0.084 Uiso 1 1 calc R
C13 C 0.5079(7) 0.5163(7) 0.2688(6) 0.055(2) Uani 1 1 d .
H13 H 0.5310 0.4588 0.2965 0.066 Uiso 1 1 calc R
C14 C 0.2516(9) 0.6189(8) 0.2331(8) 0.068(3) Uani 1 1 d .
C15 C 0.2839(7) 0.4103(6) 0.0235(6) 0.0490(19) Uani 1 1 d .
H15 H 0.3631 0.4342 0.0442 0.059 Uiso 1 1 calc R
C16 C 0.2374(8) 0.4700(7) -0.0438(7) 0.058(2) Uani 1 1 d .
H16 H 0.2843 0.5340 -0.0665 0.069 Uiso 1 1 calc R
C17 C 0.1230(8) 0.4349(7) -0.0766(7) 0.059(2) Uani 1 1 d .
H17 H 0.0902 0.4732 -0.1235 0.071 Uiso 1 1 calc R
C18 C 0.0554(8) 0.3413(7) -0.0396(6) 0.056(2) Uani 1 1 d .
H18 H -0.0239 0.3172 -0.0600 0.067 Uiso 1 1 calc R
C19 C 0.1064(6) 0.2826(6) 0.0287(6) 0.0418(16) Uani 1 1 d .
C20 C 0.0340(6) 0.1810(6) 0.0691(5) 0.0409(16) Uani 1 1 d .
H20A H 0.0476 0.1136 0.0382 0.049 Uiso 1 1 calc R
H20B H -0.0461 0.1730 0.0467 0.049 Uiso 1 1 calc R
C21 C 0.0571(6) 0.1871(6) 0.1885(5) 0.0366(15) Uani 1 1 d .
H21 H 0.0764 0.2667 0.2188 0.044 Uiso 1 1 calc R
C22 C -0.0479(6) 0.1179(6) 0.2294(6) 0.0399(16) Uani 1 1 d .
C23 C -0.1370(7) 0.1597(7) 0.2522(6) 0.0499(19) Uani 1 1 d .
C24 C -0.2315(7) 0.0919(9) 0.2869(7) 0.064(2) Uani 1 1 d .
H24 H -0.2896 0.1210 0.3007 0.077 Uiso 1 1 calc R
C25 C -0.2407(8) -0.0192(9) 0.3013(7) 0.068(3) Uani 1 1 d .
H25 H -0.3036 -0.0644 0.3264 0.082 Uiso 1 1 calc R
C26 C -0.1563(7) -0.0616(8) 0.2782(7) 0.060(2) Uani 1 1 d .
H26 H -0.1635 -0.1368 0.2864 0.072 Uiso 1 1 calc R
C27 C -0.0602(6) 0.0041(6) 0.2429(6) 0.0472(18) Uani 1 1 d .
H27 H -0.0039 -0.0271 0.2282 0.057 Uiso 1 1 calc R
C28 C -0.1324(8) 0.2797(8) 0.2390(8) 0.065(2) Uani 1 1 d .
C29 C 0.3609(7) 0.2071(6) 0.4926(6) 0.0419(17) Uani 1 1 d .
C30 C 0.1759(6) 0.0446(6) 0.4160(6) 0.0420(17) Uani 1 1 d .
C31 C 0.4484(7) 0.2653(6) 0.1163(6) 0.0457(18) Uani 1 1 d .
C32 C 0.2708(6) 0.0994(7) 0.0401(6) 0.0441(17) Uani 1 1 d .
C33 C 0.2309(7) -0.0391(6) 0.2073(6) 0.0438(17) Uani 1 1 d .
C34 C 0.5050(6) 0.1994(6) 0.3359(6) 0.0416(16) Uani 1 1 d .
C35 C 0.3918(7) -0.0311(7) 0.3813(7) 0.053(2) Uani 1 1 d .
C36 C 0.4601(7) 0.0089(7) 0.1746(7) 0.053(2) Uani 1 1 d .

loop_
_atom_site_aniso_label
_atom_site_aniso_U_11
_atom_site_aniso_U_22
_atom_site_aniso_U_33
_atom_site_aniso_U_23
_atom_site_aniso_U_13
_atom_site_aniso_U_12
Ru1 0.0337(3) 0.0246(3) 0.0326(3) 0.0043(2) 0.0059(2) 0.0085(2)
Ru2 0.0310(3) 0.0295(3) 0.0329(3) 0.0041(2) 0.0060(2) 0.0092(2)
Ru3 0.0373(3) 0.0324(3) 0.0420(3) 0.0015(2) 0.0014(2) 0.0169(2)
F1 0.078(4) 0.073(4) 0.117(5) -0.002(3) -0.007(4) 0.034(3)
F2 0.113(6) 0.134(6) 0.113(6) -0.009(5) 0.007(4) 0.083(5)
F3 0.139(7) 0.068(4) 0.210(9) 0.050(5) -0.010(6) 0.053(4)
F4 0.088(5) 0.063(4) 0.163(7) -0.014(4) 0.004(4) 0.031(3)
F5 0.155(7) 0.077(4) 0.119(6) 0.037(4) 0.043(5) 0.066(4)
F6 0.083(4) 0.105(5) 0.182(7) 0.013(5) 0.045(5) 0.063(4)
N1 0.045(3) 0.033(3) 0.044(3) 0.003(3) 0.013(3) 0.014(3)
N2 0.043(3) 0.033(3) 0.039(3) 0.007(2) 0.005(3) 0.009(3)
O1 0.042(3) 0.023(2) 0.037(3) 0.0029(18) 0.009(2) 0.0098(19)
O2 0.031(2) 0.028(2) 0.038(3) 0.0070(19) 0.0049(19) 0.0095(18)
O3 0.064(4) 0.082(4) 0.043(3) -0.002(3) -0.014(3) 0.021(3)
O4 0.083(4) 0.038(3) 0.069(4) 0.024(3) 0.015(3) 0.000(3)
O5 0.043(3) 0.086(5) 0.082(5) 0.015(4) 0.028(3) 0.010(3)
O6 0.074(4) 0.069(4) 0.055(4) -0.021(3) 0.005(3) 0.019(3)
O7 0.060(4) 0.039(3) 0.084(4) -0.006(3) -0.008(3) 0.013(3)
O8 0.038(3) 0.058(4) 0.080(4) -0.007(3) 0.001(3) 0.007(3)
O9 0.102(6) 0.072(5) 0.084(5) 0.036(4) -0.015(4) 0.025(4)
O10 0.087(5) 0.100(6) 0.088(5) -0.006(4) 0.032(4) 0.052(4)
C1 0.050(5) 0.035(4) 0.056(5) 0.004(3) 0.020(4) 0.007(3)
C2 0.064(6) 0.046(5) 0.078(6) 0.001(4) 0.041(5) 0.009(4)
C3 0.080(7) 0.049(5) 0.085(7) -0.008(5) 0.041(6) 0.016(5)
C4 0.067(6) 0.040(4) 0.071(6) -0.006(4) 0.033(5) 0.010(4)
C5 0.051(4) 0.035(4) 0.048(4) 0.000(3) 0.016(4) 0.014(3)
C6 0.050(4) 0.028(3) 0.051(4) -0.003(3) 0.014(4) 0.007(3)
C7 0.040(4) 0.024(3) 0.047(4) 0.005(3) 0.005(3) 0.009(3)
C8 0.054(5) 0.028(4) 0.046(4) -0.001(3) 0.005(3) 0.009(3)
C9 0.070(6) 0.032(4) 0.057(5) 0.008(4) 0.001(4) 0.009(4)
C10 0.096(8) 0.041(5) 0.064(6) 0.014(4) 0.002(5) 0.003(5)
C11 0.095(8) 0.049(5) 0.060(6) 0.009(4) 0.015(6) -0.013(5)
C12 0.073(6) 0.058(6) 0.059(6) -0.002(5) 0.019(5) -0.009(5)
C13 0.060(5) 0.042(4) 0.054(5) 0.001(4) 0.013(4) 0.003(4)
C14 0.085(7) 0.044(5) 0.074(7) 0.010(5) -0.002(5) 0.023(5)
C15 0.053(5) 0.044(4) 0.046(4) 0.010(3) 0.011(4) 0.006(4)
C16 0.065(6) 0.044(4) 0.059(5) 0.022(4) 0.008(4) 0.006(4)
C17 0.068(6) 0.050(5) 0.060(5) 0.030(4) 0.001(4) 0.017(4)
C18 0.056(5) 0.054(5) 0.055(5) 0.018(4) -0.004(4) 0.015(4)
C19 0.044(4) 0.040(4) 0.040(4) 0.006(3) 0.003(3) 0.013(3)
C20 0.039(4) 0.038(4) 0.044(4) 0.010(3) 0.002(3) 0.010(3)
C21 0.034(4) 0.034(4) 0.042(4) 0.006(3) 0.005(3) 0.012(3)
C22 0.035(4) 0.042(4) 0.044(4) 0.010(3) 0.005(3) 0.013(3)
C23 0.045(4) 0.051(5) 0.052(5) 0.007(4) 0.010(4) 0.012(4)
C24 0.045(5) 0.082(7) 0.065(6) 0.009(5) 0.018(4) 0.016(4)
C25 0.050(5) 0.083(7) 0.064(6) 0.026(5) 0.015(4) 0.002(5)
C26 0.052(5) 0.054(5) 0.064(6) 0.023(4) 0.002(4) 0.000(4)
C27 0.038(4) 0.046(4) 0.053(5) 0.013(4) 0.002(3) 0.006(3)
C28 0.057(6) 0.062(6) 0.083(7) 0.002(5) 0.015(5) 0.029(5)
C29 0.048(4) 0.037(4) 0.038(4) 0.004(3) 0.007(4) 0.012(3)
C30 0.045(4) 0.038(4) 0.043(4) 0.006(3) 0.002(3) 0.017(3)
C31 0.042(4) 0.046(4) 0.048(4) 0.004(3) 0.008(4) 0.012(3)
C32 0.037(4) 0.048(4) 0.046(4) 0.000(4) 0.006(3) 0.014(3)
C33 0.049(5) 0.036(4) 0.048(4) 0.000(3) 0.000(4) 0.021(4)
C34 0.038(4) 0.042(4) 0.048(4) 0.005(3) 0.006(3) 0.018(3)
C35 0.054(5) 0.044(4) 0.059(5) 0.006(4) -0.005(4) 0.020(4)
C36 0.053(5) 0.051(5) 0.056(5) -0.001(4) 0.006(4) 0.024(4)

loop_
_atom_type_symbol
_atom_type_description
_atom_type_scat_dispersion_real
_atom_type_scat_dispersion_imag
_atom_type_scat_source
C C 0.0033 0.0016 'International Tables Vol C Tables 4.2.6.8 and 6.1.1.4'
H H 0.0000 0.0000 'International Tables Vol C Tables 4.2.6.8 and 6.1.1.4'
N N 0.0061 0.0033 'International Tables Vol C Tables 4.2.6.8 and 6.1.1.4'
O O 0.0106 0.0060 'International Tables Vol C Tables 4.2.6.8 and 6.1.1.4'
F F 0.0171 0.0103 'International Tables Vol C Tables 4.2.6.8 and 6.1.1.4'
Ru Ru -1.2594 0.8363 'International Tables Vol C Tables 4.2.6.8 and 6.1.1.4'

loop_
_geom_angle_atom_site_label_1
_geom_angle_atom_site_label_2
_geom_angle_atom_site_label_3
_geom_angle
C29 Ru1 C30 87.7(3)
C29 Ru1 O1 97.5(3)
C30 Ru1 O1 170.8(2)
C29 Ru1 O2 170.1(3)
C30 Ru1 O2 96.8(2)
O1 Ru1 O2 77.00(16)
C29 Ru1 N1 91.6(3)
C30 Ru1 N1 97.7(3)
O1 Ru1 N1 89.79(19)
O2 Ru1 N1 96.56(19)
C29 Ru1 Ru3 88.5(2)
C30 Ru1 Ru3 87.8(2)
O1 Ru1 Ru3 84.70(12)
O2 Ru1 Ru3 82.87(11)
N1 Ru1 Ru3 174.45(15)
C29 Ru1 Ru2 126.1(2)
C30 Ru1 Ru2 125.9(2)
O1 Ru1 Ru2 45.09(11)
O2 Ru1 Ru2 44.51(11)
N1 Ru1 Ru2 118.91(15)
Ru3 Ru1 Ru2 57.102(18)
C32 Ru2 C31 86.4(3)
C32 Ru2 O2 98.8(3)
C31 Ru2 O2 170.4(3)
C32 Ru2 O1 170.0(3)
C31 Ru2 O1 96.7(3)
O2 Ru2 O1 76.81(16)
C32 Ru2 N2 93.1(3)
C31 Ru2 N2 98.5(3)
O2 Ru2 N2 89.26(19)
O1 Ru2 N2 95.74(18)
C32 Ru2 Ru3 86.5(2)
C31 Ru2 Ru3 89.4(2)
O2 Ru2 Ru3 82.96(11)
O1 Ru2 Ru3 84.08(12)
N2 Ru2 Ru3 172.05(15)
C32 Ru2 Ru1 126.6(2)
C31 Ru2 Ru1 125.7(2)
O2 Ru2 Ru1 44.91(12)
O1 Ru2 Ru1 44.45(11)
N2 Ru2 Ru1 117.96(15)
Ru3 Ru2 Ru1 56.866(18)
C33 Ru3 C36 93.8(3)
C33 Ru3 C35 92.0(3)
C36 Ru3 C35 99.4(4)
C33 Ru3 C34 164.2(3)
C36 Ru3 C34 96.5(3)
C35 Ru3 C34 98.0(3)
C33 Ru3 Ru1 85.1(2)
C36 Ru3 Ru1 164.6(3)
C35 Ru3 Ru1 95.9(3)
C34 Ru3 Ru1 81.8(2)
C33 Ru3 Ru2 81.6(2)
C36 Ru3 Ru2 98.6(3)
C35 Ru3 Ru2 161.2(3)
C34 Ru3 Ru2 85.0(2)
Ru1 Ru3 Ru2 66.03(2)
C1 N1 C5 117.6(6)
C1 N1 Ru1 119.6(5)
C5 N1 Ru1 121.5(5)
C19 N2 C15 118.4(6)
C19 N2 Ru2 120.3(5)
C15 N2 Ru2 120.6(5)
C7 O1 Ru1 117.4(4)
C7 O1 Ru2 126.1(4)
Ru1 O1 Ru2 90.46(16)
C21 O2 Ru2 119.7(4)
C21 O2 Ru1 126.4(4)
Ru2 O2 Ru1 90.58(16)
N1 C1 C2 123.3(7)
N1 C1 H1 118.4
C2 C1 H1 118.4
C1 C2 C3 119.0(8)
C1 C2 H2 120.5
C3 C2 H2 120.5
C2 C3 C4 118.6(8)
C2 C3 H3 120.7
C4 C3 H3 120.7
C5 C4 C3 119.7(7)
C5 C4 H4 120.1
C3 C4 H4 120.1
N1 C5 C4 121.8(7)
N1 C5 C6 117.5(6)
C4 C5 C6 120.8(6)
C5 C6 C7 114.3(6)
C5 C6 H6A 108.7
C7 C6 H6A 108.7
C5 C6 H6B 108.7
C7 C6 H6B 108.7
H6A C6 H6B 107.6
O1 C7 C6 110.0(5)
O1 C7 C8 110.1(6)
C6 C7 C8 111.1(5)
O1 C7 H7 108.5
C6 C7 H7 108.5
C8 C7 H7 108.5
C13 C8 C9 118.3(7)
C13 C8 C7 118.5(7)
C9 C8 C7 123.2(7)
C10 C9 C8 119.9(9)
C10 C9 C14 118.3(8)
C8 C9 C14 121.8(8)
C11 C10 C9 121.0(9)
C11 C10 H10 119.5
C9 C10 H10 119.5
C12 C11 C10 120.1(9)
C12 C11 H11 119.9
C10 C11 H11 119.9
C11 C12 C13 120.1(10)
C11 C12 H12 120.0
C13 C12 H12 120.0
C8 C13 C12 120.6(9)
C8 C13 H13 119.7
C12 C13 H13 119.7
F1 C14 F2 102.9(9)
F1 C14 F3 103.6(8)
F2 C14 F3 104.0(9)
F1 C14 C9 116.2(8)
F2 C14 C9 113.5(8)
F3 C14 C9 115.0(9)
N2 C15 C16 123.0(8)
N2 C15 H15 118.5
C16 C15 H15 118.5
C17 C16 C15 119.3(7)
C17 C16 H16 120.3
C15 C16 H16 120.3
C16 C17 C18 119.0(7)
C16 C17 H17 120.5
C18 C17 H17 120.5
C17 C18 C19 119.8(8)
C17 C18 H18 120.1
C19 C18 H18 120.1
N2 C19 C18 120.4(7)
N2 C19 C20 119.3(6)
C18 C19 C20 120.2(7)
C19 C20 C21 113.7(6)
C19 C20 H20A 108.8
C21 C20 H20A 108.8
C19 C20 H20B 108.8
C21 C20 H20B 108.8
H20A C20 H20B 107.7
O2 C21 C22 111.2(5)
O2 C21 C20 109.4(5)
C22 C21 C20 111.5(5)
O2 C21 H21 108.2
C22 C21 H21 108.2
C20 C21 H21 108.2
C27 C22 C23 117.2(7)
C27 C22 C21 118.8(6)
C23 C22 C21 123.9(6)
C24 C23 C22 121.2(8)
C24 C23 C28 117.6(8)
C22 C23 C28 121.2(7)
C23 C24 C25 120.5(9)
C23 C24 H24 119.8
C25 C24 H24 119.8
C26 C25 C24 119.1(8)
C26 C25 H25 120.4
C24 C25 H25 120.4
C25 C26 C27 122.0(8)
C25 C26 H26 119.0
C27 C26 H26 119.0
C26 C27 C22 120.0(8)
C26 C27 H27 120.0
C22 C27 H27 120.0
F6 C28 F5 105.4(9)
F6 C28 F4 105.2(8)
F5 C28 F4 102.9(9)
F6 C28 C23 115.3(8)
F5 C28 C23 113.5(8)
F4 C28 C23 113.3(8)
O3 C29 Ru1 179.7(8)
O4 C30 Ru1 180.0(8)
O5 C31 Ru2 178.6(7)
O6 C32 Ru2 178.9(7)
O7 C33 Ru3 178.2(7)
O8 C34 Ru3 179.4(7)
O9 C35 Ru3 174.5(8)
O10 C36 Ru3 178.7(8)

loop_
_geom_bond_atom_site_label_1
_geom_bond_atom_site_label_2
_geom_bond_distance
Ru1 C29 1.853(8)
Ru1 C30 1.854(8)
Ru1 O1 2.131(4)
Ru1 O2 2.149(4)
Ru1 N1 2.218(6)
Ru1 Ru3 2.7891(8)
Ru1 Ru2 3.0434(8)
Ru2 C32 1.850(8)
Ru2 C31 1.851(8)
Ru2 O2 2.134(4)
Ru2 O1 2.155(4)
Ru2 N2 2.238(6)
Ru2 Ru3 2.7965(8)
Ru3 C33 1.926(8)
Ru3 C36 1.939(8)
Ru3 C35 1.944(8)
Ru3 C34 1.946(8)
F1 C14 1.339(11)
F2 C14 1.342(12)
F3 C14 1.353(10)
F4 C28 1.333(11)
F5 C28 1.322(11)
F6 C28 1.310(10)
N1 C1 1.344(9)
N1 C5 1.353(9)
N2 C19 1.341(9)
N2 C15 1.345(9)
O1 C7 1.424(8)
O2 C21 1.416(8)
O3 C29 1.129(9)
O4 C30 1.143(9)
O5 C31 1.134(9)
O6 C32 1.138(9)
O7 C33 1.147(9)
O8 C34 1.126(9)
O9 C35 1.132(10)
O10 C36 1.131(9)
C1 C2 1.373(11)
C1 H1 0.9300
C2 C3 1.376(12)
C2 H2 0.9300
C3 C4 1.382(12)
C3 H3 0.9300
C4 C5 1.381(10)
C4 H4 0.9300
C5 C6 1.497(10)
C6 C7 1.529(10)
C6 H6A 0.9700
C6 H6B 0.9700
C7 C8 1.532(10)
C7 H7 0.9800
C8 C13 1.374(11)
C8 C9 1.397(11)
C9 C10 1.389(12)
C9 C14 1.486(14)
C10 C11 1.357(15)
C10 H10 0.9300
C11 C12 1.354(15)
C11 H11 0.9300
C12 C13 1.407(12)
C12 H12 0.9300
C13 H13 0.9300
C15 C16 1.373(11)
C15 H15 0.9300
C16 C17 1.350(12)
C16 H16 0.9300
C17 C18 1.380(11)
C17 H17 0.9300
C18 C19 1.401(10)
C18 H18 0.9300
C19 C20 1.494(10)
C20 C21 1.531(9)
C20 H20A 0.9700
C20 H20B 0.9700
C21 C22 1.519(9)
C21 H21 0.9800
C22 C27 1.407(10)
C22 C23 1.412(10)
C23 C24 1.377(11)
C23 C28 1.503(12)
C24 C25 1.383(13)
C24 H24 0.9300
C25 C26 1.364(13)
C25 H25 0.9300
C26 C27 1.386(11)
C26 H26 0.9300
C27 H27 0.9300

loop_
_geom_torsion_atom_site_label_1
_geom_torsion_atom_site_label_2
_geom_torsion_atom_site_label_3
_geom_torsion_atom_site_label_4
_geom_torsion
C29 Ru1 Ru2 C32 114.2(4)
C30 Ru1 Ru2 C32 -3.5(4)
O1 Ru1 Ru2 C32 174.2(3)
O2 Ru1 Ru2 C32 -61.7(3)
N1 Ru1 Ru2 C32 -129.6(3)
Ru3 Ru1 Ru2 C32 54.9(3)
C29 Ru1 Ru2 C31 -1.7(4)
C30 Ru1 Ru2 C31 -119.4(4)
O1 Ru1 Ru2 C31 58.3(3)
O2 Ru1 Ru2 C31 -177.6(3)
N1 Ru1 Ru2 C31 114.5(3)
Ru3 Ru1 Ru2 C31 -61.0(3)
C29 Ru1 Ru2 O2 175.9(3)
C30 Ru1 Ru2 O2 58.2(3)
O1 Ru1 Ru2 O2 -124.1(2)
N1 Ru1 Ru2 O2 -67.9(2)
Ru3 Ru1 Ru2 O2 116.57(16)
C29 Ru1 Ru2 O1 -60.0(3)
C30 Ru1 Ru2 O1 -177.7(3)
O2 Ru1 Ru2 O1 124.1(2)
N1 Ru1 Ru2 O1 56.2(2)
Ru3 Ru1 Ru2 O1 -119.31(17)
C29 Ru1 Ru2 N2 -127.7(3)
C30 Ru1 Ru2 N2 114.6(3)
O1 Ru1 Ru2 N2 -67.7(2)
O2 Ru1 Ru2 N2 56.4(2)
N1 Ru1 Ru2 N2 -11.5(2)
Ru3 Ru1 Ru2 N2 172.98(16)
C29 Ru1 Ru2 Ru3 59.3(3)
C30 Ru1 Ru2 Ru3 -58.4(3)
O1 Ru1 Ru2 Ru3 119.31(17)
O2 Ru1 Ru2 Ru3 -116.57(16)
N1 Ru1 Ru2 Ru3 175.50(17)
C29 Ru1 Ru3 C33 141.0(3)
C30 Ru1 Ru3 C33 53.3(3)
O1 Ru1 Ru3 C33 -121.3(3)
O2 Ru1 Ru3 C33 -43.8(3)
N1 Ru1 Ru3 C33 -128.3(16)
Ru2 Ru1 Ru3 C33 -83.0(2)
C29 Ru1 Ru3 C36 -132.3(10)
C30 Ru1 Ru3 C36 139.9(10)
O1 Ru1 Ru3 C36 -34.7(9)
O2 Ru1 Ru3 C36 42.8(9)
N1 Ru1 Ru3 C36 -41.7(19)
Ru2 Ru1 Ru3 C36 3.6(9)
C29 Ru1 Ru3 C35 49.5(3)
C30 Ru1 Ru3 C35 -38.2(3)
O1 Ru1 Ru3 C35 147.1(3)
O2 Ru1 Ru3 C35 -135.4(3)
N1 Ru1 Ru3 C35 140.2(16)
Ru2 Ru1 Ru3 C35 -174.6(2)
C29 Ru1 Ru3 C34 -47.8(3)
C30 Ru1 Ru3 C34 -135.5(3)
O1 Ru1 Ru3 C34 49.8(2)
O2 Ru1 Ru3 C34 127.4(2)
N1 Ru1 Ru3 C34 42.9(16)
Ru2 Ru1 Ru3 C34 88.2(2)
C29 Ru1 Ru3 Ru2 -136.0(2)
C30 Ru1 Ru3 Ru2 136.3(2)
O1 Ru1 Ru3 Ru2 -38.33(12)
O2 Ru1 Ru3 Ru2 39.19(11)
N1 Ru1 Ru3 Ru2 -45.3(16)
C32 Ru2 Ru3 C33 -50.5(3)
C31 Ru2 Ru3 C33 -137.0(3)
O2 Ru2 Ru3 C33 48.8(3)
O1 Ru2 Ru3 C33 126.2(3)
N2 Ru2 Ru3 C33 37.0(11)
Ru1 Ru2 Ru3 C33 88.3(2)
C32 Ru2 Ru3 C36 42.1(3)
C31 Ru2 Ru3 C36 -44.3(3)
O2 Ru2 Ru3 C36 141.5(3)
O1 Ru2 Ru3 C36 -141.2(3)
N2 Ru2 Ru3 C36 129.7(11)
Ru1 Ru2 Ru3 C36 -179.0(2)
C32 Ru2 Ru3 C35 -121.8(8)
C31 Ru2 Ru3 C35 151.8(8)
O2 Ru2 Ru3 C35 -22.4(7)
O1 Ru2 Ru3 C35 54.9(7)
N2 Ru2 Ru3 C35 -34.2(13)
Ru1 Ru2 Ru3 C35 17.1(7)
C32 Ru2 Ru3 C34 137.9(3)
C31 Ru2 Ru3 C34 51.5(3)
O2 Ru2 Ru3 C34 -122.8(2)
O1 Ru2 Ru3 C34 -45.4(2)
N2 Ru2 Ru3 C34 -134.5(11)
Ru1 Ru2 Ru3 C34 -83.2(2)
C32 Ru2 Ru3 Ru1 -138.8(2)
C31 Ru2 Ru3 Ru1 134.7(2)
O2 Ru2 Ru3 Ru1 -39.51(11)
O1 Ru2 Ru3 Ru1 37.87(12)
N2 Ru2 Ru3 Ru1 -51.3(10)
C29 Ru1 N1 C1 -102.5(6)
C30 Ru1 N1 C1 -14.6(6)
O1 Ru1 N1 C1 160.1(6)
O2 Ru1 N1 C1 83.2(6)
Ru3 Ru1 N1 C1 167.0(13)
Ru2 Ru1 N1 C1 124.0(5)
C29 Ru1 N1 C5 64.3(6)
C30 Ru1 N1 C5 152.2(6)
O1 Ru1 N1 C5 -33.2(6)
O2 Ru1 N1 C5 -110.0(6)
Ru3 Ru1 N1 C5 -26(2)
Ru2 Ru1 N1 C5 -69.2(6)
C32 Ru2 N2 C19 67.2(6)
C31 Ru2 N2 C19 154.1(6)
O2 Ru2 N2 C19 -31.6(5)
O1 Ru2 N2 C19 -108.2(5)
Ru3 Ru2 N2 C19 -19.9(14)
Ru1 Ru2 N2 C19 -67.6(5)
C32 Ru2 N2 C15 -102.5(6)
C31 Ru2 N2 C15 -15.7(6)
O2 Ru2 N2 C15 158.7(5)
O1 Ru2 N2 C15 82.0(5)
Ru3 Ru2 N2 C15 170.4(8)
Ru1 Ru2 N2 C15 122.7(5)
C29 Ru1 O1 C7 -93.0(5)
C30 Ru1 O1 C7 143.6(15)
O2 Ru1 O1 C7 95.3(4)
N1 Ru1 O1 C7 -1.5(4)
Ru3 Ru1 O1 C7 179.2(4)
Ru2 Ru1 O1 C7 131.9(5)
C29 Ru1 O1 Ru2 135.1(3)
C30 Ru1 O1 Ru2 11.7(16)
O2 Ru1 O1 Ru2 -36.56(15)
N1 Ru1 O1 Ru2 -133.3(2)
Ru3 Ru1 O1 Ru2 47.33(11)
C32 Ru2 O1 C7 -152.9(14)
C31 Ru2 O1 C7 99.0(5)
O2 Ru2 O1 C7 -88.2(5)
N2 Ru2 O1 C7 -0.3(5)
Ru3 Ru2 O1 C7 -172.3(5)
Ru1 Ru2 O1 C7 -125.1(5)
C32 Ru2 O1 Ru1 -27.8(15)
C31 Ru2 O1 Ru1 -135.9(3)
O2 Ru2 O1 Ru1 36.90(15)
N2 Ru2 O1 Ru1 124.78(19)
Ru3 Ru2 O1 Ru1 -47.23(12)
C32 Ru2 O2 C21 -92.2(5)
C31 Ru2 O2 C21 145.2(15)
O1 Ru2 O2 C21 97.0(4)
N2 Ru2 O2 C21 0.9(4)
Ru3 Ru2 O2 C21 -177.5(4)
Ru1 Ru2 O2 C21 133.5(5)
C32 Ru2 O2 Ru1 134.3(3)
C31 Ru2 O2 Ru1 11.7(16)
O1 Ru2 O2 Ru1 -36.55(15)
N2 Ru2 O2 Ru1 -132.62(18)
Ru3 Ru2 O2 Ru1 49.00(10)
C29 Ru1 O2 C21 -148.2(14)
C30 Ru1 O2 C21 95.4(5)
O1 Ru1 O2 C21 -91.5(5)
N1 Ru1 O2 C21 -3.2(5)
Ru3 Ru1 O2 C21 -177.7(5)
Ru2 Ru1 O2 C21 -128.5(5)
C29 Ru1 O2 Ru2 -19.7(15)
C30 Ru1 O2 Ru2 -136.1(3)
O1 Ru1 O2 Ru2 36.99(15)
N1 Ru1 O2 Ru2 125.26(18)
Ru3 Ru1 O2 Ru2 -49.18(11)
C5 N1 C1 C2 -2.7(12)
Ru1 N1 C1 C2 164.6(7)
N1 C1 C2 C3 2.8(15)
C1 C2 C3 C4 -2.0(16)
C2 C3 C4 C5 1.3(16)
C1 N1 C5 C4 1.9(12)
Ru1 N1 C5 C4 -165.2(7)
C1 N1 C5 C6 -178.7(7)
Ru1 N1 C5 C6 14.3(9)
C3 C4 C5 N1 -1.3(14)
C3 C4 C5 C6 179.3(9)
N1 C5 C6 C7 46.1(10)
C4 C5 C6 C7 -134.4(8)
Ru1 O1 C7 C6 50.1(6)
Ru2 O1 C7 C6 163.0(4)
Ru1 O1 C7 C8 172.9(4)
Ru2 O1 C7 C8 -74.3(6)
C5 C6 C7 O1 -85.1(7)
C5 C6 C7 C8 152.7(6)
O1 C7 C8 C13 -31.5(9)
C6 C7 C8 C13 90.6(8)
O1 C7 C8 C9 148.8(7)
C6 C7 C8 C9 -89.1(9)
C13 C8 C9 C10 3.7(12)
C7 C8 C9 C10 -176.6(7)
C13 C8 C9 C14 -178.0(8)
C7 C8 C9 C14 1.6(12)
C8 C9 C10 C11 -3.6(13)
C14 C9 C10 C11 178.1(9)
C9 C10 C11 C12 1.2(15)
C10 C11 C12 C13 1.0(14)
C9 C8 C13 C12 -1.6(12)
C7 C8 C13 C12 178.7(7)
C11 C12 C13 C8 -0.7(13)
C10 C9 C14 F1 117.2(9)
C8 C9 C14 F1 -61.0(12)
C10 C9 C14 F2 -123.7(9)
C8 C9 C14 F2 58.1(11)
C10 C9 C14 F3 -4.0(13)
C8 C9 C14 F3 177.7(8)
C19 N2 C15 C16 1.7(11)
Ru2 N2 C15 C16 171.6(6)
N2 C15 C16 C17 -1.5(13)
C15 C16 C17 C18 1.5(14)
C16 C17 C18 C19 -1.7(13)
C15 N2 C19 C18 -1.8(10)
Ru2 N2 C19 C18 -171.8(6)
C15 N2 C19 C20 180.0(7)
Ru2 N2 C19 C20 10.0(9)
C17 C18 C19 N2 1.9(12)
C17 C18 C19 C20 -179.9(8)
N2 C19 C20 C21 50.3(9)
C18 C19 C20 C21 -127.9(7)
Ru2 O2 C21 C22 170.1(4)
Ru1 O2 C21 C22 -74.2(6)
Ru2 O2 C21 C20 46.6(6)
Ru1 O2 C21 C20 162.3(4)
C19 C20 C21 O2 -83.7(7)
C19 C20 C21 C22 153.0(6)
O2 C21 C22 C27 -29.9(9)
C20 C21 C22 C27 92.4(8)
O2 C21 C22 C23 152.1(7)
C20 C21 C22 C23 -85.6(8)
C27 C22 C23 C24 0.4(11)
C21 C22 C23 C24 178.4(7)
C27 C22 C23 C28 -179.3(8)
C21 C22 C23 C28 -1.3(12)
C22 C23 C24 C25 0.7(13)
C28 C23 C24 C25 -179.6(9)
C23 C24 C25 C26 -1.6(14)
C24 C25 C26 C27 1.5(14)
C25 C26 C27 C22 -0.4(13)
C23 C22 C27 C26 -0.6(11)
C21 C22 C27 C26 -178.7(7)
C24 C23 C28 F6 -0.2(13)
C22 C23 C28 F6 179.5(8)
C24 C23 C28 F5 -122.0(9)
C22 C23 C28 F5 57.7(11)
C24 C23 C28 F4 121.1(9)
C22 C23 C28 F4 -59.2(11)
C30 Ru1 C29 O3 130(100)
O1 Ru1 C29 O3 -42(100)
O2 Ru1 C29 O3 13(100)
N1 Ru1 C29 O3 -132(100)
Ru3 Ru1 C29 O3 42(100)
Ru2 Ru1 C29 O3 -4(100)
C29 Ru1 C30 O4 54(100)
O1 Ru1 C30 O4 178(100)
O2 Ru1 C30 O4 -135(100)
N1 Ru1 C30 O4 -37(100)
Ru3 Ru1 C30 O4 143(100)
Ru2 Ru1 C30 O4 -172(100)
C32 Ru2 C31 O5 -46(29)
O2 Ru2 C31 O5 77(29)
O1 Ru2 C31 O5 125(29)
N2 Ru2 C31 O5 -139(29)
Ru3 Ru2 C31 O5 41(29)
Ru1 Ru2 C31 O5 88(29)
C31 Ru2 C32 O6 35(38)
O2 Ru2 C32 O6 -137(38)
O1 Ru2 C32 O6 -74(39)
N2 Ru2 C32 O6 133(38)
Ru3 Ru2 C32 O6 -55(38)
Ru1 Ru2 C32 O6 -98(38)
C36 Ru3 C33 O7 81(24)
C35 Ru3 C33 O7 -18(24)
C34 Ru3 C33 O7 -148(24)
Ru1 Ru3 C33 O7 -114(24)
Ru2 Ru3 C33 O7 179(100)
C33 Ru3 C34 O8 29(73)
C36 Ru3 C34 O8 160(72)
C35 Ru3 C34 O8 -100(72)
Ru1 Ru3 C34 O8 -5(72)
Ru2 Ru3 C34 O8 62(72)
C33 Ru3 C35 O9 -26(8)
C36 Ru3 C35 O9 -120(8)
C34 Ru3 C35 O9 142(8)
Ru1 Ru3 C35 O9 59(8)
Ru2 Ru3 C35 O9 44(9)
C33 Ru3 C36 O10 -34(37)
C35 Ru3 C36 O10 59(37)
C34 Ru3 C36 O10 158(37)
Ru1 Ru3 C36 O10 -120(37)
Ru2 Ru3 C36 O10 -116(37)
